data_7113121
loop_
_publ_author_name
'Min, Kil Sik'
'Swierczek, Krzysztof'
'DiPasquale, Antonio G.'
'Rheingold, Arnold L.'
'Reiff, William M.'
'Arif, Atta M.'
'Miller, Joel S.'

_publ_section_title
;
 A dinuclear iron(ii) complex, [(TPyA)FeII(THBQ2--)FeII(TPyA)](BF4)2 [TPyA
 = tris(2-pyridylmethyl)amine; THBQ2-- =
 2,3,5,6-tetrahydroxy-1,4-benzoquinonate] exhibiting both spin crossover
 with hysteresis and ferromagnetic exchange
;
_journal_coden_ASTM CHCOFS
_journal_issue 3
_journal_name_full
;
 Chemical Communications (Cambridge, United Kingdom)
;
_journal_page_first 317
_journal_page_last 319
_journal_paper_doi 10.1039/b715271j
_journal_year 2008
_chemical_formula_sum 'C42 H38 B2 F8 Fe2 N8 O6'
_chemical_formula_weight 1036.12
_space_group_IT_number 14
_symmetry_cell_setting monoclinic
_symmetry_space_group_name_Hall '-P 2ybc'
_symmetry_space_group_name_H-M 'P 1 21/c 1'
_atom_sites_solution_hydrogens geom
_atom_sites_solution_primary direct
_atom_sites_solution_secondary difmap
_audit_creation_method SHELXL-97
_cell_angle_alpha 90.00
_cell_angle_beta 95.5080(10)
_cell_angle_gamma 90.00
_cell_formula_units_Z 4
_cell_length_a 15.1900(7)
_cell_length_b 21.5900(7)
_cell_length_c 14.8180(5)
_cell_measurement_temperature 295(2)
_cell_volume 4837.2(3)
_computing_cell_refinement 'Bruker SMART'
_computing_data_collection 'Bruker SMART'
_computing_data_reduction 'Bruker SAINT'
_computing_molecular_graphics 'Ortep-3 (Farrugia, 1997)'
_computing_publication_material SHELXL97
_computing_structure_refinement 'SHELXL-97 (Sheldrick, 1997)'
_computing_structure_solution 'SHELXS-97 (Sheldrick, 1990)'
_diffrn_ambient_temperature 295(2)
_diffrn_measured_fraction_theta_full 0.996
_diffrn_measured_fraction_theta_max 0.985
_diffrn_measurement_device_type 'Siemens SMART CCD Diffractometer'
_diffrn_measurement_method 'phi and omega scans'
_diffrn_radiation_monochromator graphite
_diffrn_radiation_source 'fine-focus sealed tube'
_diffrn_radiation_type MoK\a
_diffrn_radiation_wavelength 0.71073
_diffrn_reflns_av_R_equivalents 0.0906
_diffrn_reflns_av_sigmaI/netI 0.1716
_diffrn_reflns_limit_h_max 18
_diffrn_reflns_limit_h_min -18
_diffrn_reflns_limit_k_max 26
_diffrn_reflns_limit_k_min -24
_diffrn_reflns_limit_l_max 18
_diffrn_reflns_limit_l_min -17
_diffrn_reflns_number 16750
_diffrn_reflns_theta_full 25.00
_diffrn_reflns_theta_max 26.04
_diffrn_reflns_theta_min 2.85
_exptl_absorpt_coefficient_mu 0.683
_exptl_absorpt_correction_T_max 0.934
_exptl_absorpt_correction_T_min 0.815
_exptl_absorpt_correction_type multi-scan
_exptl_absorpt_process_details SADABS
_exptl_crystal_colour brown
_exptl_crystal_density_diffrn 1.423
_exptl_crystal_density_method 'not measured'
_exptl_crystal_description block
_exptl_crystal_F_000 2112
_exptl_crystal_size_max 0.3
_exptl_crystal_size_mid 0.3
_exptl_crystal_size_min 0.1
_refine_diff_density_max 1.141
_refine_diff_density_min -0.502
_refine_diff_density_rms 0.119
_refine_ls_extinction_method none
_refine_ls_goodness_of_fit_ref 1.037
_refine_ls_hydrogen_treatment constr
_refine_ls_matrix_type full
_refine_ls_number_parameters 616
_refine_ls_number_reflns 9416
_refine_ls_number_restraints 0
_refine_ls_restrained_S_all 1.037
_refine_ls_R_factor_all 0.1998
_refine_ls_R_factor_gt 0.1053
_refine_ls_shift/su_max 0.008
_refine_ls_shift/su_mean 0.000
_refine_ls_structure_factor_coef Fsqd
_refine_ls_weighting_details 'calc w=1/[\s^2^(Fo^2^)+(0.1725P)^2^+0.0000P] where P=(Fo^2^+2Fc^2^)/3'
_refine_ls_weighting_scheme calc
_refine_ls_wR_factor_gt 0.3040
_refine_ls_wR_factor_ref 0.3367
_reflns_number_gt 3950
_reflns_number_total 9416
_reflns_threshold_expression >2sigma(I)
_cod_duplicate_entry 7102836
_cod_data_source_file b715271j.txt
_cod_data_source_block sq
_cod_original_sg_symbol_H-M P2(1)/c
_cod_database_code 7113121

loop_
_symmetry_equiv_pos_as_xyz
'x, y, z'
'-x, y+1/2, -z+1/2'
'-x, -y, -z'
'x, -y-1/2, z-1/2'

loop_
_atom_site_label
_atom_site_type_symbol
_atom_site_fract_x
_atom_site_fract_y
_atom_site_fract_z
_atom_site_U_iso_or_equiv
_atom_site_adp_type
_atom_site_occupancy
_atom_site_symmetry_multiplicity
_atom_site_calc_flag
_atom_site_refinement_flags
Fe1 Fe 0.16840(8) 0.39319(6) 0.14621(7) 0.0387(4) Uani 1 1 d .
Fe2 Fe 0.18576(8) -0.10235(6) 0.13323(7) 0.0409(4) Uani 1 1 d .
F1 F 0.3204(7) -0.4110(4) 0.3628(6) 0.140(3) Uani 1 1 d .
F2 F 0.1855(5) -0.4006(5) 0.2932(5) 0.139(4) Uani 1 1 d .
F3 F 0.2973(6) -0.3579(4) 0.2298(6) 0.130(3) Uani 1 1 d .
F4 F 0.2527(6) -0.3200(4) 0.3622(5) 0.112(3) Uani 1 1 d .
F5 F 0.5200(6) -0.2447(4) 0.6744(7) 0.133(3) Uani 1 1 d .
F6 F 0.4360(7) -0.1900(5) 0.5804(8) 0.191(5) Uani 1 1 d .
F7 F 0.5801(9) -0.1996(6) 0.5728(7) 0.225(7) Uani 1 1 d .
F8 F 0.5289(6) -0.1426(4) 0.6776(6) 0.129(3) Uani 1 1 d .
O1 O 0.1265(4) 0.4148(3) 0.0073(3) 0.0432(15) Uani 1 1 d .
O2 O 0.0828(4) 0.4624(3) 0.1602(3) 0.0465(15) Uani 1 1 d .
O3 O 0.0522(4) 0.4459(3) -0.1609(3) 0.0428(15) Uani 1 1 d .
H3 H 0.0204 0.4585 -0.2050 0.064 Uiso 1 1 calc R
O4 O 0.1309(4) -0.0808(3) -0.0025(3) 0.0422(14) Uani 1 1 d .
O5 O 0.1004(4) -0.0334(3) 0.1534(3) 0.0425(15) Uani 1 1 d .
O6 O -0.0344(4) 0.0534(3) 0.1663(3) 0.0443(15) Uani 1 1 d .
H6 H -0.0831 0.0701 0.1603 0.066 Uiso 1 1 calc R
B1 B 0.2615(10) -0.3735(7) 0.3146(9) 0.074(4) Uani 1 1 d .
B2 B 0.5151(9) -0.1930(7) 0.6232(9) 0.070(4) Uani 1 1 d .
N1 N 0.0752(5) 0.3174(3) 0.1331(4) 0.0432(18) Uani 1 1 d .
N2 N 0.2054(5) 0.3853(4) 0.2873(4) 0.0466(19) Uani 1 1 d .
N3 N 0.2942(5) 0.4340(4) 0.1365(5) 0.053(2) Uani 1 1 d .
N4 N 0.2538(5) 0.3111(4) 0.1452(5) 0.051(2) Uani 1 1 d .
N5 N 0.3159(5) -0.0586(4) 0.1223(5) 0.0480(19) Uani 1 1 d .
N6 N 0.2245(5) -0.1094(3) 0.2757(4) 0.0376(16) Uani 1 1 d .
N7 N 0.0983(5) -0.1829(4) 0.1242(4) 0.0472(19) Uani 1 1 d .
N8 N 0.2795(5) -0.1821(3) 0.1334(4) 0.0423(18) Uani 1 1 d .
C1 C -0.0128(7) 0.3208(5) 0.1426(6) 0.055(3) Uani 1 1 d .
H1 H -0.0353 0.3588 0.1588 0.066 Uiso 1 1 calc R
C2 C -0.0685(7) 0.2740(6) 0.1305(7) 0.065(3) Uani 1 1 d .
H2 H -0.1290 0.2798 0.1322 0.078 Uiso 1 1 calc R
C3 C -0.0342(8) 0.2159(7) 0.1151(7) 0.075(4) Uani 1 1 d .
H3A H -0.0707 0.1812 0.1132 0.090 Uiso 1 1 calc R
C4 C 0.0555(9) 0.2093(5) 0.1024(7) 0.076(4) Uani 1 1 d .
H4 H 0.0787 0.1712 0.0874 0.091 Uiso 1 1 calc R
C5 C 0.1089(7) 0.2620(5) 0.1130(5) 0.052(3) Uani 1 1 d .
C6 C 0.2033(7) 0.2619(4) 0.0945(7) 0.060(3) Uani 1 1 d .
H6A H 0.2292 0.2220 0.1112 0.072 Uiso 1 1 calc R
H6B H 0.2070 0.2679 0.0301 0.072 Uiso 1 1 calc R
C7 C 0.1882(7) 0.4259(5) 0.3487(6) 0.065(3) Uani 1 1 d .
H7 H 0.1466 0.4564 0.3319 0.077 Uiso 1 1 calc R
C8 C 0.2279(8) 0.4266(6) 0.4374(7) 0.082(4) Uani 1 1 d .
H8 H 0.2173 0.4582 0.4777 0.099 Uiso 1 1 calc R
C9 C 0.2849(7) 0.3767(6) 0.4625(6) 0.073(3) Uani 1 1 d .
H9 H 0.3109 0.3735 0.5217 0.087 Uiso 1 1 calc R
C10 C 0.3022(6) 0.3323(5) 0.3984(6) 0.057(3) Uani 1 1 d .
H10 H 0.3397 0.2992 0.4141 0.068 Uiso 1 1 calc R
C11 C 0.2616(5) 0.3385(4) 0.3093(5) 0.041(2) Uani 1 1 d .
C12 C 0.2759(7) 0.2920(5) 0.2401(6) 0.064(3) Uani 1 1 d .
H12A H 0.2411 0.2556 0.2514 0.076 Uiso 1 1 calc R
H12B H 0.3377 0.2798 0.2475 0.076 Uiso 1 1 calc R
C13 C 0.3159(8) 0.4954(6) 0.1516(7) 0.070(3) Uani 1 1 d .
H13 H 0.2722 0.5227 0.1666 0.085 Uiso 1 1 calc R
C14 C 0.3978(10) 0.5172(8) 0.1454(9) 0.095(5) Uani 1 1 d .
H14 H 0.4089 0.5594 0.1521 0.114 Uiso 1 1 calc R
C15 C 0.4649(11) 0.4782(10) 0.1295(11) 0.119(6) Uani 1 1 d .
H15 H 0.5227 0.4925 0.1300 0.143 Uiso 1 1 calc R
C16 C 0.4443(9) 0.4166(9) 0.1124(10) 0.113(6) Uani 1 1 d .
H16 H 0.4881 0.3899 0.0960 0.136 Uiso 1 1 calc R
C17 C 0.3599(7) 0.3938(7) 0.1191(7) 0.073(3) Uani 1 1 d .
C18 C 0.3325(8) 0.3284(6) 0.1025(8) 0.081(4) Uani 1 1 d .
H18A H 0.3215 0.3218 0.0376 0.097 Uiso 1 1 calc R
H18B H 0.3809 0.3014 0.1249 0.097 Uiso 1 1 calc R
C19 C 0.0671(5) 0.4545(4) 0.0011(5) 0.0348(19) Uani 1 1 d .
C20 C 0.0412(5) 0.4825(4) 0.0874(4) 0.0320(19) Uani 1 1 d .
C21 C 0.0258(5) 0.4722(4) -0.0833(5) 0.0338(19) Uani 1 1 d .
C22 C 0.0671(5) -0.0434(4) -0.0051(5) 0.0343(19) Uani 1 1 d .
C23 C 0.0492(5) -0.0150(4) 0.0849(5) 0.0341(19) Uani 1 1 d .
C24 C -0.0176(5) 0.0273(4) 0.0870(4) 0.0302(18) Uani 1 1 d .
C25 C 0.3329(8) -0.0002(6) 0.1435(7) 0.070(3) Uani 1 1 d .
H25 H 0.2872 0.0261 0.1563 0.084 Uiso 1 1 calc R
C26 C 0.4159(12) 0.0213(7) 0.1467(9) 0.104(5) Uani 1 1 d .
H26 H 0.4264 0.0627 0.1616 0.125 Uiso 1 1 calc R
C27 C 0.4867(10) -0.0158(8) 0.1287(9) 0.097(4) Uani 1 1 d .
H27 H 0.5436 0.0001 0.1292 0.117 Uiso 1 1 calc R
C28 C 0.4685(8) -0.0785(7) 0.1098(8) 0.083(4) Uani 1 1 d .
H28 H 0.5130 -0.1063 0.0987 0.099 Uiso 1 1 calc R
C29 C 0.3795(7) -0.0974(5) 0.1084(6) 0.053(2) Uani 1 1 d .
C30 C 0.3518(7) -0.1612(5) 0.0830(7) 0.060(3) Uani 1 1 d .
H30A H 0.3330 -0.1626 0.0186 0.072 Uiso 1 1 calc R
H30B H 0.4017 -0.1889 0.0948 0.072 Uiso 1 1 calc R
C31 C 0.2024(6) -0.0692(5) 0.3386(5) 0.052(3) Uani 1 1 d .
H31 H 0.1620 -0.0380 0.3215 0.062 Uiso 1 1 calc R
C32 C 0.2371(8) -0.0725(5) 0.4267(6) 0.073(4) Uani 1 1 d .
H32 H 0.2216 -0.0430 0.4681 0.088 Uiso 1 1 calc R
C33 C 0.2953(8) -0.1194(6) 0.4548(7) 0.082(4) Uani 1 1 d .
H33 H 0.3164 -0.1240 0.5154 0.098 Uiso 1 1 calc R
C34 C 0.3212(6) -0.1599(5) 0.3879(6) 0.058(3) Uani 1 1 d .
H34 H 0.3621 -0.1912 0.4031 0.070 Uiso 1 1 calc R
C35 C 0.2848(6) -0.1525(4) 0.2984(5) 0.038(2) Uani 1 1 d .
C36 C 0.3086(6) -0.1995(5) 0.2301(5) 0.052(3) Uani 1 1 d .
H36A H 0.2818 -0.2388 0.2434 0.062 Uiso 1 1 calc R
H36B H 0.3722 -0.2051 0.2364 0.062 Uiso 1 1 calc R
C37 C 0.0122(7) -0.1835(5) 0.1352(6) 0.060(3) Uani 1 1 d .
H37 H -0.0143 -0.1454 0.1445 0.072 Uiso 1 1 calc R
C38 C -0.0405(7) -0.2342(7) 0.1341(6) 0.071(4) Uani 1 1 d .
H38 H -0.1007 -0.2309 0.1401 0.085 Uiso 1 1 calc R
C39 C -0.0001(9) -0.2921(7) 0.1236(8) 0.087(4) Uani 1 1 d .
H39 H -0.0322 -0.3287 0.1251 0.105 Uiso 1 1 calc R
C40 C 0.0920(7) -0.2927(5) 0.1104(6) 0.062(3) Uani 1 1 d .
H40 H 0.1208 -0.3299 0.1016 0.074 Uiso 1 1 calc R
C41 C 0.1365(7) -0.2386(5) 0.1110(6) 0.054(3) Uani 1 1 d .
C42 C 0.2309(6) -0.2352(4) 0.0881(6) 0.057(3) Uani 1 1 d .
H42A H 0.2610 -0.2734 0.1065 0.068 Uiso 1 1 calc R
H42B H 0.2315 -0.2311 0.0230 0.068 Uiso 1 1 calc R

loop_
_atom_site_aniso_label
_atom_site_aniso_U_11
_atom_site_aniso_U_22
_atom_site_aniso_U_33
_atom_site_aniso_U_23
_atom_site_aniso_U_13
_atom_site_aniso_U_12
Fe1 0.0424(8) 0.0411(8) 0.0314(6) 0.0013(5) -0.0018(5) 0.0140(6)
Fe2 0.0474(8) 0.0423(8) 0.0312(7) 0.0019(5) -0.0047(5) 0.0185(6)
F1 0.162(9) 0.114(7) 0.137(7) 0.033(5) -0.017(6) 0.038(6)
F2 0.098(6) 0.199(10) 0.125(7) -0.010(6) 0.043(5) -0.088(6)
F3 0.138(7) 0.109(7) 0.158(7) 0.014(5) 0.084(6) -0.010(6)
F4 0.157(7) 0.088(6) 0.091(5) -0.023(4) 0.020(5) 0.001(5)
F5 0.106(6) 0.108(7) 0.179(8) 0.047(6) -0.021(6) 0.004(5)
F6 0.169(9) 0.135(9) 0.239(11) 0.002(8) -0.139(9) 0.042(7)
F7 0.299(16) 0.226(14) 0.181(10) -0.004(9) 0.178(11) 0.004(12)
F8 0.119(7) 0.109(7) 0.154(7) -0.065(6) -0.001(5) 0.013(5)
O1 0.044(4) 0.050(4) 0.036(3) -0.002(3) 0.005(2) 0.026(3)
O2 0.055(4) 0.053(4) 0.032(3) -0.001(3) 0.007(3) 0.014(3)
O3 0.053(4) 0.051(4) 0.025(3) -0.007(3) 0.001(2) 0.019(3)
O4 0.047(4) 0.046(4) 0.034(3) -0.003(3) 0.000(2) 0.018(3)
O5 0.053(4) 0.049(4) 0.024(3) -0.001(2) -0.007(2) 0.030(3)
O6 0.055(4) 0.054(4) 0.024(3) 0.001(2) 0.005(2) 0.025(3)
B1 0.084(11) 0.078(11) 0.060(8) 0.020(7) 0.014(7) -0.002(9)
B2 0.075(9) 0.070(10) 0.063(8) 0.006(7) -0.012(7) 0.014(8)
N1 0.058(5) 0.039(5) 0.030(4) -0.005(3) -0.011(3) 0.000(4)
N2 0.057(5) 0.050(5) 0.033(4) 0.003(3) 0.001(3) -0.001(4)
N3 0.064(6) 0.052(6) 0.041(4) -0.001(4) -0.004(4) -0.008(5)
N4 0.053(5) 0.044(5) 0.054(5) -0.012(4) -0.004(4) 0.013(4)
N5 0.051(5) 0.048(6) 0.044(4) 0.007(4) 0.000(3) 0.005(4)
N6 0.049(4) 0.027(4) 0.034(4) 0.004(3) -0.008(3) 0.010(3)
N7 0.050(5) 0.057(6) 0.035(4) 0.000(3) 0.007(3) 0.009(4)
N8 0.045(4) 0.035(4) 0.045(4) -0.011(3) -0.004(3) 0.010(3)
C1 0.056(7) 0.059(7) 0.047(5) -0.003(5) -0.007(4) 0.006(6)
C2 0.052(7) 0.078(9) 0.064(7) -0.001(6) 0.003(5) -0.007(7)
C3 0.062(8) 0.103(11) 0.055(6) 0.028(7) -0.018(5) -0.024(7)
C4 0.112(11) 0.038(7) 0.071(7) -0.007(5) -0.028(7) -0.002(7)
C5 0.070(7) 0.053(7) 0.032(5) 0.000(4) 0.002(4) 0.013(6)
C6 0.080(8) 0.039(6) 0.062(6) -0.019(5) 0.009(5) 0.008(5)
C7 0.062(7) 0.100(9) 0.033(5) 0.009(5) 0.015(4) 0.041(6)
C8 0.105(10) 0.087(9) 0.054(7) -0.016(6) 0.006(6) 0.039(8)
C9 0.082(8) 0.099(10) 0.031(5) -0.015(5) -0.026(5) 0.026(7)
C10 0.055(6) 0.073(7) 0.041(5) 0.012(5) 0.001(4) 0.024(5)
C11 0.027(5) 0.049(6) 0.044(5) 0.011(4) -0.006(4) 0.012(4)
C12 0.068(7) 0.047(7) 0.072(7) -0.010(5) -0.015(5) 0.029(5)
C13 0.084(9) 0.064(8) 0.060(6) 0.019(6) -0.007(5) -0.009(7)
C14 0.084(10) 0.099(12) 0.097(10) 0.025(8) -0.012(8) -0.047(9)
C15 0.076(11) 0.131(17) 0.149(14) -0.012(12) 0.002(10) -0.049(11)
C16 0.055(9) 0.178(19) 0.107(11) -0.014(11) 0.007(7) -0.012(10)
C17 0.053(7) 0.111(11) 0.057(6) 0.004(6) 0.014(5) 0.002(7)
C18 0.076(8) 0.073(9) 0.100(9) -0.004(7) 0.043(7) 0.012(7)
C19 0.045(5) 0.023(5) 0.036(4) -0.004(3) 0.000(4) -0.001(4)
C20 0.040(5) 0.037(5) 0.018(4) 0.005(3) 0.000(3) -0.011(4)
C21 0.043(5) 0.032(5) 0.026(4) -0.003(3) 0.000(3) 0.010(4)
C22 0.032(4) 0.029(5) 0.040(4) 0.005(4) -0.006(3) 0.010(4)
C23 0.042(5) 0.028(5) 0.032(4) 0.000(3) 0.000(3) -0.001(4)
C24 0.036(5) 0.032(5) 0.021(4) 0.004(3) -0.004(3) 0.001(4)
C25 0.075(9) 0.066(9) 0.067(7) 0.013(6) 0.001(6) 0.000(7)
C26 0.143(15) 0.070(10) 0.093(10) -0.001(8) -0.020(10) -0.010(11)
C27 0.070(9) 0.109(13) 0.110(11) 0.012(9) -0.007(8) -0.037(9)
C28 0.047(7) 0.088(11) 0.111(9) 0.004(8) -0.005(6) -0.004(7)
C29 0.059(6) 0.051(7) 0.046(5) -0.005(4) -0.002(4) 0.014(6)
C30 0.062(7) 0.063(7) 0.058(6) 0.004(5) 0.018(5) 0.014(6)
C31 0.056(6) 0.068(7) 0.029(4) -0.001(4) -0.004(4) 0.034(5)
C32 0.107(9) 0.071(8) 0.037(5) -0.018(5) -0.011(5) 0.043(7)
C33 0.107(10) 0.084(9) 0.049(6) -0.023(6) -0.023(6) 0.039(8)
C34 0.062(7) 0.069(7) 0.043(5) 0.001(5) 0.000(4) 0.021(5)
C35 0.048(5) 0.038(5) 0.027(4) 0.000(4) -0.002(4) -0.006(4)
C36 0.062(6) 0.058(7) 0.034(5) -0.007(4) -0.008(4) 0.025(5)
C37 0.066(7) 0.067(8) 0.044(5) -0.003(5) -0.002(5) 0.004(6)
C38 0.053(7) 0.111(11) 0.051(6) 0.000(6) 0.017(5) -0.025(7)
C39 0.095(10) 0.089(11) 0.077(8) 0.003(7) 0.002(7) -0.040(9)
C40 0.069(8) 0.060(8) 0.058(6) -0.011(5) 0.011(5) -0.012(6)
C41 0.061(7) 0.054(7) 0.049(5) -0.008(5) 0.008(5) 0.004(6)
C42 0.065(7) 0.044(6) 0.059(6) -0.009(5) -0.005(5) 0.018(5)

loop_
_atom_type_symbol
_atom_type_description
_atom_type_scat_dispersion_real
_atom_type_scat_dispersion_imag
_atom_type_scat_source
C C 0.0033 0.0016 'International Tables Vol C Tables 4.2.6.8 and 6.1.1.4'
H H 0.0000 0.0000 'International Tables Vol C Tables 4.2.6.8 and 6.1.1.4'
N N 0.0061 0.0033 'International Tables Vol C Tables 4.2.6.8 and 6.1.1.4'
B B 0.0013 0.0007 'International Tables Vol C Tables 4.2.6.8 and 6.1.1.4'
O O 0.0106 0.0060 'International Tables Vol C Tables 4.2.6.8 and 6.1.1.4'
F F 0.0171 0.0103 'International Tables Vol C Tables 4.2.6.8 and 6.1.1.4'
Fe Fe 0.3463 0.8444 'International Tables Vol C Tables 4.2.6.8 and 6.1.1.4'

loop_
_geom_angle_atom_site_label_1
_geom_angle_atom_site_label_2
_geom_angle_atom_site_label_3
_geom_angle
_geom_angle_site_symmetry_1
_geom_angle_site_symmetry_3
O2 Fe1 N2 94.1(3) . .
O2 Fe1 N3 107.1(3) . .
N2 Fe1 N3 86.9(3) . .
O2 Fe1 O1 78.5(2) . .
N2 Fe1 O1 171.7(3) . .
N3 Fe1 O1 91.7(2) . .
O2 Fe1 N1 98.5(3) . .
N2 Fe1 N1 97.9(3) . .
N3 Fe1 N1 153.5(3) . .
O1 Fe1 N1 87.0(2) . .
O2 Fe1 N4 172.4(3) . .
N2 Fe1 N4 80.8(3) . .
N3 Fe1 N4 78.4(3) . .
O1 Fe1 N4 106.9(2) . .
N1 Fe1 N4 76.7(3) . .
O5 Fe2 N6 91.5(2) . .
O5 Fe2 O4 77.4(2) . .
N6 Fe2 O4 168.9(2) . .
O5 Fe2 N7 101.6(3) . .
N6 Fe2 N7 96.4(3) . .
O4 Fe2 N7 86.4(2) . .
O5 Fe2 N5 106.7(3) . .
N6 Fe2 N5 86.5(3) . .
O4 Fe2 N5 96.2(2) . .
N7 Fe2 N5 151.4(3) . .
O5 Fe2 N8 171.2(2) . .
N6 Fe2 N8 80.2(2) . .
O4 Fe2 N8 110.9(2) . .
N7 Fe2 N8 76.7(3) . .
N5 Fe2 N8 75.8(3) . .
C19 O1 Fe1 111.6(4) . .
C20 O2 Fe1 116.2(5) . .
C21 O3 H3 109.5 . .
C22 O4 Fe2 113.2(4) . .
C23 O5 Fe2 117.5(5) . .
C24 O6 H6 109.5 . .
F2 B1 F1 112.5(13) . .
F2 B1 F4 112.1(13) . .
F1 B1 F4 109.0(12) . .
F2 B1 F3 106.8(11) . .
F1 B1 F3 108.1(12) . .
F4 B1 F3 108.3(11) . .
F7 B2 F6 116.1(13) . .
F7 B2 F5 103.2(12) . .
F6 B2 F5 108.2(13) . .
F7 B2 F8 110.3(13) . .
F6 B2 F8 109.4(12) . .
F5 B2 F8 109.4(11) . .
C5 N1 C1 118.1(8) . .
C5 N1 Fe1 115.7(7) . .
C1 N1 Fe1 126.3(7) . .
C7 N2 C11 120.1(7) . .
C7 N2 Fe1 125.5(6) . .
C11 N2 Fe1 113.7(5) . .
C17 N3 C13 118.3(10) . .
C17 N3 Fe1 115.4(7) . .
C13 N3 Fe1 126.2(8) . .
C18 N4 C12 111.5(8) . .
C18 N4 C6 111.9(8) . .
C12 N4 C6 110.2(8) . .
C18 N4 Fe1 107.8(7) . .
C12 N4 Fe1 107.5(5) . .
C6 N4 Fe1 107.8(5) . .
C29 N5 C25 121.2(9) . .
C29 N5 Fe2 114.6(7) . .
C25 N5 Fe2 123.1(8) . .
C35 N6 C31 119.4(6) . .
C35 N6 Fe2 114.7(5) . .
C31 N6 Fe2 125.2(5) . .
C37 N7 C41 116.6(9) . .
C37 N7 Fe2 126.6(7) . .
C41 N7 Fe2 116.7(6) . .
C30 N8 C42 111.8(7) . .
C30 N8 C36 113.5(7) . .
C42 N8 C36 109.0(7) . .
C30 N8 Fe2 105.8(5) . .
C42 N8 Fe2 107.7(5) . .
C36 N8 Fe2 108.8(5) . .
C2 C1 N1 124.6(10) . .
C2 C1 H1 117.7 . .
N1 C1 H1 117.7 . .
C1 C2 C3 118.0(11) . .
C1 C2 H2 121.0 . .
C3 C2 H2 121.0 . .
C2 C3 C4 120.0(11) . .
C2 C3 H3A 120.0 . .
C4 C3 H3A 120.0 . .
C5 C4 C3 117.7(11) . .
C5 C4 H4 121.2 . .
C3 C4 H4 121.2 . .
N1 C5 C4 121.3(10) . .
N1 C5 C6 115.9(9) . .
C4 C5 C6 122.6(10) . .
N4 C6 C5 111.7(8) . .
N4 C6 H6A 109.3 . .
C5 C6 H6A 109.3 . .
N4 C6 H6B 109.3 . .
C5 C6 H6B 109.3 . .
H6A C6 H6B 107.9 . .
N2 C7 C8 124.5(9) . .
N2 C7 H7 117.7 . .
C8 C7 H7 117.7 . .
C7 C8 C9 116.1(9) . .
C7 C8 H8 122.0 . .
C9 C8 H8 122.0 . .
C10 C9 C8 119.8(8) . .
C10 C9 H9 120.1 . .
C8 C9 H9 120.1 . .
C9 C10 C11 118.7(9) . .
C9 C10 H10 120.6 . .
C11 C10 H10 120.6 . .
N2 C11 C10 120.5(8) . .
N2 C11 C12 118.7(7) . .
C10 C11 C12 120.7(8) . .
C11 C12 N4 116.1(8) . .
C11 C12 H12A 108.3 . .
N4 C12 H12A 108.3 . .
C11 C12 H12B 108.3 . .
N4 C12 H12B 108.3 . .
H12A C12 H12B 107.4 . .
C14 C13 N3 122.3(13) . .
C14 C13 H13 118.8 . .
N3 C13 H13 118.8 . .
C13 C14 C15 120.7(15) . .
C13 C14 H14 119.7 . .
C15 C14 H14 119.7 . .
C14 C15 C16 117.8(14) . .
C14 C15 H15 121.1 . .
C16 C15 H15 121.1 . .
C15 C16 C17 121.5(15) . .
C15 C16 H16 119.3 . .
C17 C16 H16 119.3 . .
N3 C17 C16 119.1(14) . .
N3 C17 C18 115.9(10) . .
C16 C17 C18 124.9(13) . .
N4 C18 C17 113.6(9) . .
N4 C18 H18A 108.8 . .
C17 C18 H18A 108.8 . .
N4 C18 H18B 108.8 . .
C17 C18 H18B 108.8 . .
H18A C18 H18B 107.7 . .
O1 C19 C21 121.1(7) . .
O1 C19 C20 117.5(7) . .
C21 C19 C20 121.4(7) . .
O2 C20 C21 124.9(7) . 3_565
O2 C20 C19 115.8(7) . .
C21 C20 C19 119.3(6) 3_565 .
O3 C21 C19 119.6(7) . .
O3 C21 C20 121.2(6) . 3_565
C19 C21 C20 119.3(6) . 3_565
O4 C22 C24 122.0(7) . 3
O4 C22 C23 115.8(6) . .
C24 C22 C23 122.2(7) 3 .
O5 C23 C24 125.7(7) . .
O5 C23 C22 115.2(7) . .
C24 C23 C22 119.1(6) . .
O6 C24 C23 120.1(6) . .
O6 C24 C22 121.2(7) . 3
C23 C24 C22 118.7(7) . 3
N5 C25 C26 120.1(13) . .
N5 C25 H25 119.9 . .
C26 C25 H25 119.9 . .
C25 C26 C27 122.4(14) . .
C25 C26 H26 118.8 . .
C27 C26 H26 118.8 . .
C26 C27 C28 117.0(12) . .
C26 C27 H27 121.5 . .
C28 C27 H27 121.5 . .
C27 C28 C29 116.9(12) . .
C27 C28 H28 121.6 . .
C29 C28 H28 121.6 . .
N5 C29 C28 122.2(10) . .
N5 C29 C30 116.0(9) . .
C28 C29 C30 121.5(10) . .
N8 C30 C29 111.6(8) . .
N8 C30 H30A 109.3 . .
C29 C30 H30A 109.3 . .
N8 C30 H30B 109.3 . .
C29 C30 H30B 109.3 . .
H30A C30 H30B 108.0 . .
N6 C31 C32 122.2(8) . .
N6 C31 H31 118.9 . .
C32 C31 H31 118.9 . .
C31 C32 C33 120.3(9) . .
C31 C32 H32 119.9 . .
C33 C32 H32 119.9 . .
C32 C33 C34 117.3(9) . .
C32 C33 H33 121.4 . .
C34 C33 H33 121.4 . .
C35 C34 C33 119.1(9) . .
C35 C34 H34 120.5 . .
C33 C34 H34 120.5 . .
N6 C35 C34 121.5(8) . .
N6 C35 C36 120.5(7) . .
C34 C35 C36 117.7(8) . .
C35 C36 N8 113.9(7) . .
C35 C36 H36A 108.8 . .
N8 C36 H36A 108.8 . .
C35 C36 H36B 108.8 . .
N8 C36 H36B 108.8 . .
H36A C36 H36B 107.7 . .
N7 C37 C38 126.2(11) . .
N7 C37 H37 116.9 . .
C38 C37 H37 116.9 . .
C37 C38 C39 117.1(11) . .
C37 C38 H38 121.4 . .
C39 C38 H38 121.4 . .
C38 C39 C40 117.8(11) . .
C38 C39 H39 121.1 . .
C40 C39 H39 121.1 . .
C41 C40 C39 119.1(11) . .
C41 C40 H40 120.4 . .
C39 C40 H40 120.4 . .
C40 C41 N7 123.2(10) . .
C40 C41 C42 121.9(9) . .
N7 C41 C42 114.7(9) . .
N8 C42 C41 112.2(7) . .
N8 C42 H42A 109.2 . .
C41 C42 H42A 109.2 . .
N8 C42 H42B 109.2 . .
C41 C42 H42B 109.2 . .
H42A C42 H42B 107.9 . .

loop_
_geom_bond_atom_site_label_1
_geom_bond_atom_site_label_2
_geom_bond_distance
_geom_bond_site_symmetry_2
Fe1 O2 2.004(6) .
Fe1 N2 2.120(6) .
Fe1 N3 2.121(8) .
Fe1 O1 2.146(5) .
Fe1 N1 2.161(7) .
Fe1 N4 2.198(7) .
Fe2 O5 2.016(5) .
Fe2 N6 2.141(6) .
Fe2 O4 2.153(5) .
Fe2 N7 2.185(8) .
Fe2 N5 2.211(8) .
Fe2 N8 2.233(7) .
F1 B1 1.358(16) .
F2 B1 1.306(16) .
F3 B1 1.456(14) .
F4 B1 1.366(16) .
F5 B2 1.349(15) .
F6 B2 1.306(15) .
F7 B2 1.301(16) .
F8 B2 1.357(15) .
O1 C19 1.242(9) .
O2 C20 1.272(8) .
O3 C21 1.376(8) .
O3 H3 0.8200 .
O4 C22 1.259(9) .
O5 C23 1.280(9) .
O6 C24 1.349(8) .
O6 H6 0.8200 .
N1 C5 1.345(11) .
N1 C1 1.359(11) .
N2 C7 1.307(11) .
N2 C11 1.343(10) .
N3 C17 1.366(13) .
N3 C13 1.379(13) .
N4 C18 1.455(12) .
N4 C12 1.472(12) .
N4 C6 1.473(11) .
N5 C29 1.310(11) .
N5 C25 1.319(13) .
N6 C35 1.326(10) .
N6 C31 1.340(10) .
N7 C37 1.335(12) .
N7 C41 1.356(12) .
N8 C30 1.458(11) .
N8 C42 1.488(11) .
N8 C36 1.506(10) .
C1 C2 1.319(14) .
C1 H1 0.9300 .
C2 C3 1.386(16) .
C2 H2 0.9300 .
C3 C4 1.399(15) .
C3 H3A 0.9300 .
C4 C5 1.398(14) .
C4 H4 0.9300 .
C5 C6 1.485(14) .
C6 H6A 0.9700 .
C6 H6B 0.9700 .
C7 C8 1.392(13) .
C7 H7 0.9300 .
C8 C9 1.409(15) .
C8 H8 0.9300 .
C9 C10 1.392(13) .
C9 H9 0.9300 .
C10 C11 1.409(11) .
C10 H10 0.9300 .
C11 C12 1.466(12) .
C12 H12A 0.9700 .
C12 H12B 0.9700 .
C13 C14 1.342(16) .
C13 H13 0.9300 .
C14 C15 1.36(2) .
C14 H14 0.9300 .
C15 C16 1.38(2) .
C15 H15 0.9300 .
C16 C17 1.385(17) .
C16 H16 0.9300 .
C17 C18 1.486(17) .
C18 H18A 0.9700 .
C18 H18B 0.9700 .
C19 C21 1.397(10) .
C19 C20 1.501(10) .
C20 C21 1.409(11) 3_565
C21 C20 1.409(11) 3_565
C22 C24 1.409(9) 3
C22 C23 1.516(10) .
C23 C24 1.369(11) .
C24 C22 1.409(9) 3
C25 C26 1.340(18) .
C25 H25 0.9300 .
C26 C27 1.388(19) .
C26 H26 0.9300 .
C27 C28 1.404(18) .
C27 H27 0.9300 .
C28 C29 1.409(15) .
C28 H28 0.9300 .
C29 C30 1.478(14) .
C30 H30A 0.9700 .
C30 H30B 0.9700 .
C31 C32 1.361(12) .
C31 H31 0.9300 .
C32 C33 1.382(14) .
C32 H32 0.9300 .
C33 C34 1.406(13) .
C33 H33 0.9300 .
C34 C35 1.396(11) .
C34 H34 0.9300 .
C35 C36 1.501(11) .
C36 H36A 0.9700 .
C36 H36B 0.9700 .
C37 C38 1.355(15) .
C37 H37 0.9300 .
C38 C39 1.407(17) .
C38 H38 0.9300 .
C39 C40 1.431(16) .
C39 H39 0.9300 .
C40 C41 1.350(14) .
C40 H40 0.9300 .
C41 C42 1.507(13) .
C42 H42A 0.9700 .
C42 H42B 0.9700 .

loop_
_geom_torsion_atom_site_label_1
_geom_torsion_atom_site_label_2
_geom_torsion_atom_site_label_3
_geom_torsion_atom_site_label_4
_geom_torsion
_geom_torsion_site_symmetry_1
_geom_torsion_site_symmetry_4
O2 Fe1 O1 C19 -5.0(6) . .
N2 Fe1 O1 C19 -32(2) . .
N3 Fe1 O1 C19 -112.1(6) . .
N1 Fe1 O1 C19 94.4(6) . .
N4 Fe1 O1 C19 169.5(6) . .
N2 Fe1 O2 C20 -178.8(6) . .
N3 Fe1 O2 C20 93.2(6) . .
O1 Fe1 O2 C20 4.9(5) . .
N1 Fe1 O2 C20 -80.2(6) . .
N4 Fe1 O2 C20 -130.9(18) . .
O5 Fe2 O4 C22 -8.3(6) . .
N6 Fe2 O4 C22 -10.5(16) . .
N7 Fe2 O4 C22 94.5(6) . .
N5 Fe2 O4 C22 -114.1(6) . .
N8 Fe2 O4 C22 168.8(6) . .
N6 Fe2 O5 C23 -172.6(6) . .
O4 Fe2 O5 C23 7.8(6) . .
N7 Fe2 O5 C23 -75.7(6) . .
N5 Fe2 O5 C23 100.6(6) . .
N8 Fe2 O5 C23 -153.8(15) . .
O2 Fe1 N1 C5 173.5(5) . .
N2 Fe1 N1 C5 -91.1(6) . .
N3 Fe1 N1 C5 7.7(9) . .
O1 Fe1 N1 C5 95.6(6) . .
N4 Fe1 N1 C5 -12.5(5) . .
O2 Fe1 N1 C1 -6.0(7) . .
N2 Fe1 N1 C1 89.4(7) . .
N3 Fe1 N1 C1 -171.7(6) . .
O1 Fe1 N1 C1 -83.9(6) . .
N4 Fe1 N1 C1 168.0(7) . .
O2 Fe1 N2 C7 -14.0(8) . .
N3 Fe1 N2 C7 92.9(9) . .
O1 Fe1 N2 C7 12(2) . .
N1 Fe1 N2 C7 -113.2(8) . .
N4 Fe1 N2 C7 171.7(9) . .
O2 Fe1 N2 C11 176.0(6) . .
N3 Fe1 N2 C11 -77.1(6) . .
O1 Fe1 N2 C11 -157.6(16) . .
N1 Fe1 N2 C11 76.8(6) . .
N4 Fe1 N2 C11 1.7(6) . .
O2 Fe1 N3 C17 -174.8(6) . .
N2 Fe1 N3 C17 91.8(7) . .
O1 Fe1 N3 C17 -96.3(6) . .
N1 Fe1 N3 C17 -9.6(10) . .
N4 Fe1 N3 C17 10.6(6) . .
O2 Fe1 N3 C13 9.5(8) . .
N2 Fe1 N3 C13 -83.8(7) . .
O1 Fe1 N3 C13 88.1(7) . .
N1 Fe1 N3 C13 174.8(6) . .
N4 Fe1 N3 C13 -165.1(8) . .
O2 Fe1 N4 C18 -160.3(18) . .
N2 Fe1 N4 C18 -111.7(7) . .
N3 Fe1 N4 C18 -23.1(7) . .
O1 Fe1 N4 C18 65.2(7) . .
N1 Fe1 N4 C18 147.9(7) . .
O2 Fe1 N4 C12 -40(2) . .
N2 Fe1 N4 C12 8.5(6) . .
N3 Fe1 N4 C12 97.2(7) . .
O1 Fe1 N4 C12 -174.5(6) . .
N1 Fe1 N4 C12 -91.9(6) . .
O2 Fe1 N4 C6 79(2) . .
N2 Fe1 N4 C6 127.3(6) . .
N3 Fe1 N4 C6 -144.0(6) . .
O1 Fe1 N4 C6 -55.7(6) . .
N1 Fe1 N4 C6 26.9(6) . .
O5 Fe2 N5 C29 -179.6(6) . .
N6 Fe2 N5 C29 89.9(6) . .
O4 Fe2 N5 C29 -100.9(6) . .
N7 Fe2 N5 C29 -7.1(9) . .
N8 Fe2 N5 C29 9.2(6) . .
O5 Fe2 N5 C25 11.7(8) . .
N6 Fe2 N5 C25 -78.8(7) . .
O4 Fe2 N5 C25 90.4(7) . .
N7 Fe2 N5 C25 -175.8(7) . .
N8 Fe2 N5 C25 -159.5(8) . .
O5 Fe2 N6 C35 179.8(6) . .
O4 Fe2 N6 C35 -178.1(11) . .
N7 Fe2 N6 C35 77.9(6) . .
N5 Fe2 N6 C35 -73.6(6) . .
N8 Fe2 N6 C35 2.6(6) . .
O5 Fe2 N6 C31 -10.0(8) . .
O4 Fe2 N6 C31 -7.9(18) . .
N7 Fe2 N6 C31 -111.9(8) . .
N5 Fe2 N6 C31 96.7(8) . .
N8 Fe2 N6 C31 172.9(8) . .
O5 Fe2 N7 C37 -3.4(7) . .
N6 Fe2 N7 C37 89.4(7) . .
O4 Fe2 N7 C37 -79.8(7) . .
N5 Fe2 N7 C37 -176.1(6) . .
N8 Fe2 N7 C37 167.7(7) . .
O5 Fe2 N7 C41 -179.5(6) . .
N6 Fe2 N7 C41 -86.7(6) . .
O4 Fe2 N7 C41 104.1(6) . .
N5 Fe2 N7 C41 7.8(9) . .
N8 Fe2 N7 C41 -8.4(6) . .
O5 Fe2 N8 C30 -135.7(16) . .
N6 Fe2 N8 C30 -116.6(6) . .
O4 Fe2 N8 C30 63.5(6) . .
N7 Fe2 N8 C30 144.3(6) . .
N5 Fe2 N8 C30 -27.7(6) . .
O5 Fe2 N8 C42 104.6(17) . .
N6 Fe2 N8 C42 123.6(6) . .
O4 Fe2 N8 C42 -56.2(6) . .
N7 Fe2 N8 C42 24.6(5) . .
N5 Fe2 N8 C42 -147.5(6) . .
O5 Fe2 N8 C36 -13(2) . .
N6 Fe2 N8 C36 5.7(6) . .
O4 Fe2 N8 C36 -174.2(5) . .
N7 Fe2 N8 C36 -93.4(6) . .
N5 Fe2 N8 C36 94.5(6) . .
C5 N1 C1 C2 -2.4(13) . .
Fe1 N1 C1 C2 177.0(7) . .
N1 C1 C2 C3 6.2(15) . .
C1 C2 C3 C4 -7.4(15) . .
C2 C3 C4 C5 5.0(15) . .
C1 N1 C5 C4 -0.2(12) . .
Fe1 N1 C5 C4 -179.7(7) . .
C1 N1 C5 C6 174.2(8) . .
Fe1 N1 C5 C6 -5.3(9) . .
C3 C4 C5 N1 -1.2(14) . .
C3 C4 C5 C6 -175.3(9) . .
C18 N4 C6 C5 -156.5(9) . .
C12 N4 C6 C5 78.9(10) . .
Fe1 N4 C6 C5 -38.1(9) . .
N1 C5 C6 N4 30.0(11) . .
C4 C5 C6 N4 -155.6(9) . .
C11 N2 C7 C8 3.3(16) . .
Fe1 N2 C7 C8 -166.1(9) . .
N2 C7 C8 C9 -5.2(19) . .
C7 C8 C9 C10 3.4(18) . .
C8 C9 C10 C11 -0.1(17) . .
C7 N2 C11 C10 0.4(14) . .
Fe1 N2 C11 C10 171.0(7) . .
C7 N2 C11 C12 176.9(9) . .
Fe1 N2 C11 C12 -12.5(11) . .
C9 C10 C11 N2 -1.9(14) . .
C9 C10 C11 C12 -178.3(10) . .
N2 C11 C12 N4 21.2(14) . .
C10 C11 C12 N4 -162.3(9) . .
C18 N4 C12 C11 100.4(10) . .
C6 N4 C12 C11 -134.7(9) . .
Fe1 N4 C12 C11 -17.5(11) . .
C17 N3 C13 C14 3.3(15) . .
Fe1 N3 C13 C14 178.8(8) . .
N3 C13 C14 C15 -4.3(19) . .
C13 C14 C15 C16 5(2) . .
C14 C15 C16 C17 -6(2) . .
C13 N3 C17 C16 -3.5(14) . .
Fe1 N3 C17 C16 -179.5(9) . .
C13 N3 C17 C18 -179.4(9) . .
Fe1 N3 C17 C18 4.6(11) . .
C15 C16 C17 N3 5(2) . .
C15 C16 C17 C18 -179.6(13) . .
C12 N4 C18 C17 -85.1(11) . .
C6 N4 C18 C17 151.0(9) . .
Fe1 N4 C18 C17 32.7(12) . .
N3 C17 C18 N4 -26.1(14) . .
C16 C17 C18 N4 158.2(11) . .
Fe1 O1 C19 C21 -175.5(6) . .
Fe1 O1 C19 C20 4.3(9) . .
Fe1 O2 C20 C21 175.5(6) . 3_565
Fe1 O2 C20 C19 -4.3(9) . .
O1 C19 C20 O2 -0.4(11) . .
C21 C19 C20 O2 179.4(7) . .
O1 C19 C20 C21 179.9(7) . 3_565
C21 C19 C20 C21 -0.3(13) . 3_565
O1 C19 C21 O3 -0.9(12) . .
C20 C19 C21 O3 179.3(7) . .
O1 C19 C21 C20 -179.9(8) . 3_565
C20 C19 C21 C20 0.3(13) . 3_565
Fe2 O4 C22 C24 -174.8(6) . 3
Fe2 O4 C22 C23 7.5(9) . .
Fe2 O5 C23 C24 174.2(6) . .
Fe2 O5 C23 C22 -6.4(9) . .
O4 C22 C23 O5 -1.2(11) . .
C24 C22 C23 O5 -178.9(7) 3 .
O4 C22 C23 C24 178.2(7) . .
C24 C22 C23 C24 0.6(13) 3 .
O5 C23 C24 O6 -0.3(13) . .
C22 C23 C24 O6 -179.7(7) . .
O5 C23 C24 C22 178.9(8) . 3
C22 C23 C24 C22 -0.5(12) . 3
C29 N5 C25 C26 3.4(15) . .
Fe2 N5 C25 C26 171.3(8) . .
N5 C25 C26 C27 -0.3(19) . .
C25 C26 C27 C28 -2(2) . .
C26 C27 C28 C29 1.7(18) . .
C25 N5 C29 C28 -3.8(14) . .
Fe2 N5 C29 C28 -172.8(8) . .
C25 N5 C29 C30 -178.6(8) . .
Fe2 N5 C29 C30 12.5(10) . .
C27 C28 C29 N5 1.2(16) . .
C27 C28 C29 C30 175.7(10) . .
C42 N8 C30 C29 160.3(8) . .
C36 N8 C30 C29 -75.9(10) . .
Fe2 N8 C30 C29 43.3(9) . .
N5 C29 C30 N8 -39.2(11) . .
C28 C29 C30 N8 146.0(9) . .
C35 N6 C31 C32 -2.7(15) . .
Fe2 N6 C31 C32 -172.6(8) . .
N6 C31 C32 C33 -2.0(18) . .
C31 C32 C33 C34 4.5(19) . .
C32 C33 C34 C35 -2.6(18) . .
C31 N6 C35 C34 4.7(13) . .
Fe2 N6 C35 C34 175.5(7) . .
C31 N6 C35 C36 177.9(8) . .
Fe2 N6 C35 C36 -11.2(10) . .
C33 C34 C35 N6 -2.0(15) . .
C33 C34 C35 C36 -175.4(10) . .
N6 C35 C36 N8 16.5(12) . .
C34 C35 C36 N8 -170.0(8) . .
C30 N8 C36 C35 105.0(9) . .
C42 N8 C36 C35 -129.7(8) . .
Fe2 N8 C36 C35 -12.5(9) . .
C41 N7 C37 C38 -0.2(13) . .
Fe2 N7 C37 C38 -176.3(7) . .
N7 C37 C38 C39 2.4(15) . .
C37 C38 C39 C40 -3.0(15) . .
C38 C39 C40 C41 1.7(15) . .
C39 C40 C41 N7 0.5(15) . .
C39 C40 C41 C42 -173.6(9) . .
C37 N7 C41 C40 -1.3(13) . .
Fe2 N7 C41 C40 175.2(7) . .
C37 N7 C41 C42 173.2(8) . .
Fe2 N7 C41 C42 -10.3(10) . .
C30 N8 C42 C41 -153.6(8) . .
C36 N8 C42 C41 80.1(9) . .
Fe2 N8 C42 C41 -37.8(9) . .
C40 C41 C42 N8 -152.4(9) . .
N7 C41 C42 N8 33.0(11) . .
